data_1564545
loop_
_publ_author_name
'Sahu, Gurunath'
'Tiekink, Edward R. T.'
'Dinda, Rupam'

_publ_section_title
;
 Study of DNA Interaction and Cytotoxicity Activity of Oxidovanadium(V)
 Complexes with ONO Donor Schiff Base Ligands
;
_journal_issue 9
_journal_name_full Inorganics
_journal_page_first 66
_journal_paper_doi 10.3390/inorganics9090066
_journal_volume 9
_journal_year 2021
_chemical_formula_moiety 'C13 H8 N2 O7 V, C6 H16 N'
_chemical_formula_sum 'C19 H24 N3 O7 V'
_chemical_formula_weight 457.35
_space_group_crystal_system triclinic
_space_group_IT_number 2
_space_group_name_Hall '-P 1'
_space_group_name_H-M_alt 'P -1'
_atom_sites_solution_hydrogens mixed
_atom_sites_solution_primary direct
_atom_sites_solution_secondary difmap
_audit_creation_method SHELXL-2018/3
_cell_angle_alpha 79.4120(10)
_cell_angle_beta 78.9050(10)
_cell_angle_gamma 86.8610(10)
_cell_formula_units_Z 4
_cell_length_a 10.82260(10)
_cell_length_b 10.9399(2)
_cell_length_c 17.3389(3)
_cell_measurement_reflns_used 34592
_cell_measurement_temperature 100(2)
_cell_measurement_theta_max 76.3470
_cell_measurement_theta_min 4.0630
_cell_volume 1979.82(5)
_computing_cell_refinement CrysAlisPro
_computing_data_collection CrysAlisPro
_computing_data_reduction CrysAlisPro
_computing_molecular_graphics 'ORTEP-3 for Windows'
_computing_publication_material SHELXL-2018/3
_computing_structure_refinement SHELXL-2018/3
_computing_structure_solution 'SHELXT 2014/5'
_diffrn_ambient_environment N~2~
_diffrn_ambient_temperature 100(2)
_diffrn_detector 'CCD plate'
_diffrn_detector_area_resol_mean 5.2558
_diffrn_detector_type AtlasS2
_diffrn_measured_fraction_theta_full 1.000
_diffrn_measured_fraction_theta_max 1.000
_diffrn_measurement_device 'four-circle diffractometer'
_diffrn_measurement_device_type 'XtaLAB Synergy, Dualflex, AtlasS2'
_diffrn_measurement_method '\w scans'
_diffrn_radiation_type CuK\a
_diffrn_radiation_wavelength 1.54184
_diffrn_reflns_av_R_equivalents 0.0249
_diffrn_reflns_av_unetI/netI 0.0150
_diffrn_reflns_Laue_measured_fraction_full 1.000
_diffrn_reflns_Laue_measured_fraction_max 1.000
_diffrn_reflns_limit_h_max 12
_diffrn_reflns_limit_h_min -12
_diffrn_reflns_limit_k_max 10
_diffrn_reflns_limit_k_min -13
_diffrn_reflns_limit_l_max 20
_diffrn_reflns_limit_l_min -20
_diffrn_reflns_number 46958
_diffrn_reflns_point_group_measured_fraction_full 1.000
_diffrn_reflns_point_group_measured_fraction_max 1.000
_diffrn_reflns_theta_full 67.078
_diffrn_reflns_theta_max 67.078
_diffrn_reflns_theta_min 4.112
_exptl_absorpt_coefficient_mu 4.621
_exptl_absorpt_correction_T_max 1.000
_exptl_absorpt_correction_T_min 0.621
_exptl_absorpt_correction_type gaussian
_exptl_absorpt_process_details
;
CrysAlisPro
;
_exptl_crystal_colour brown
_exptl_crystal_density_diffrn 1.534
_exptl_crystal_description prism
_exptl_crystal_F_000 952
_exptl_crystal_size_max 0.241
_exptl_crystal_size_mid 0.192
_exptl_crystal_size_min 0.063
_refine_diff_density_max 0.232
_refine_diff_density_min -0.575
_refine_diff_density_rms 0.053
_refine_ls_extinction_method none
_refine_ls_goodness_of_fit_ref 1.061
_refine_ls_hydrogen_treatment mixed
_refine_ls_matrix_type full
_refine_ls_number_parameters 559
_refine_ls_number_reflns 7061
_refine_ls_number_restraints 4
_refine_ls_restrained_S_all 1.061
_refine_ls_R_factor_all 0.0257
_refine_ls_R_factor_gt 0.0254
_refine_ls_shift/su_max 0.002
_refine_ls_shift/su_mean 0.000
_refine_ls_structure_factor_coef Fsqd
_refine_ls_weighting_details 'w=1/[\s^2^(Fo^2^)+(0.0427P)^2^+0.7922P] where P=(Fo^2^+2Fc^2^)/3'
_refine_ls_weighting_scheme calc
_refine_ls_wR_factor_gt 0.0718
_refine_ls_wR_factor_ref 0.0721
_reflns_Friedel_coverage 0.000
_reflns_number_gt 6958
_reflns_number_total 7061
_reflns_threshold_expression 'I > 2\s(I)'
_cod_data_source_file 1.cif
_cod_data_source_block shelx
_cod_original_formula_sum 'C19 H24 N3 O7 V '
_cod_database_code 1564545
_shelx_shelxl_version_number 2018/3
_shelx_space_group_comment
;
The symmetry employed for this shelxl refinement is uniquely defined
by the following loop, which should always be used as a source of
symmetry information in preference to the above space-group names.
They are only intended as comments.
;
_shelx_estimated_absorpt_t_min 0.402
_shelx_estimated_absorpt_t_max 0.760

loop_
_space_group_symop_operation_xyz
'x, y, z'
'-x, -y, -z'

loop_
_atom_site_label
_atom_site_type_symbol
_atom_site_fract_x
_atom_site_fract_y
_atom_site_fract_z
_atom_site_U_iso_or_equiv
_atom_site_adp_type
_atom_site_occupancy
_atom_site_site_symmetry_order
_atom_site_calc_flag
_atom_site_refinement_flags_posn
_atom_site_refinement_flags_adp
_atom_site_refinement_flags_occupancy
_atom_site_disorder_assembly
_atom_site_disorder_group
V1 V 0.71617(2) 0.46744(2) 0.63707(2) 0.01326(7) Uani 1 1 d . . . . .
O1A O 0.59110(9) 0.41785(8) 0.73059(6) 0.0183(2) Uani 1 1 d . . . . .
O2A O 0.86311(9) 0.56086(8) 0.57271(6) 0.0191(2) Uani 1 1 d . . . . .
O3A O 0.63388(9) 0.47688(9) 0.56721(6) 0.0229(2) Uani 1 1 d . . . . .
O4A O 0.79454(9) 0.33380(8) 0.64421(6) 0.0212(2) Uani 1 1 d . . . . .
O5A O 0.19330(9) 0.40481(9) 0.90251(6) 0.0228(2) Uani 1 1 d D . . . .
H1O H 0.2085(18) 0.3293(10) 0.9014(12) 0.034 Uiso 1 1 d D U . . .
O6A O 1.07069(10) 1.05441(10) 0.62126(7) 0.0294(2) Uani 1 1 d . . . . .
O7A O 0.89979(10) 1.03929(9) 0.71098(6) 0.0244(2) Uani 1 1 d . . . . .
N1A N 0.70263(10) 0.64008(10) 0.68276(6) 0.0143(2) Uani 1 1 d . . . . .
N2A N 0.97149(11) 1.00252(10) 0.65536(7) 0.0197(2) Uani 1 1 d . . . . .
C1A C 0.49681(12) 0.47750(12) 0.76933(7) 0.0145(3) Uani 1 1 d . . . . .
C2A C 0.50203(12) 0.60601(12) 0.77237(8) 0.0150(3) Uani 1 1 d . . . . .
C3A C 0.40153(13) 0.66126(12) 0.82009(8) 0.0168(3) Uani 1 1 d . . . . .
H3A H 0.405123 0.746845 0.822953 0.020 Uiso 1 1 calc R U . . .
C4A C 0.29903(13) 0.59458(12) 0.86233(8) 0.0176(3) Uani 1 1 d . . . . .
H4A H 0.232006 0.633625 0.893605 0.021 Uiso 1 1 calc R U . . .
C5A C 0.29445(12) 0.46719(13) 0.85872(8) 0.0168(3) Uani 1 1 d . . . . .
C6A C 0.39148(12) 0.40987(12) 0.81228(8) 0.0161(3) Uani 1 1 d . . . . .
H6A H 0.386378 0.324362 0.809645 0.019 Uiso 1 1 calc R U . . .
C7A C 0.60748(12) 0.67840(12) 0.73151(8) 0.0149(3) Uani 1 1 d . . . . .
H7A H 0.608839 0.761412 0.740401 0.018 Uiso 1 1 calc R U . . .
C8A C 0.80563(12) 0.71892(12) 0.64810(8) 0.0144(3) Uani 1 1 d . . . . .
C9A C 0.88900(12) 0.67007(12) 0.58740(8) 0.0159(3) Uani 1 1 d . . . . .
C10A C 0.99583(13) 0.73681(13) 0.54623(8) 0.0187(3) Uani 1 1 d . . . . .
H10A H 1.050574 0.706283 0.503895 0.022 Uiso 1 1 calc R U . . .
C11A C 1.02134(13) 0.84762(13) 0.56755(8) 0.0187(3) Uani 1 1 d . . . . .
H11A H 1.093722 0.893408 0.540154 0.022 Uiso 1 1 calc R U . . .
C12A C 0.93980(13) 0.89096(12) 0.62946(8) 0.0169(3) Uani 1 1 d . . . . .
C13A C 0.83135(12) 0.82905(12) 0.67009(8) 0.0161(3) Uani 1 1 d . . . . .
H13A H 0.776425 0.861173 0.711697 0.019 Uiso 1 1 calc R U . . .
V2 V 0.26451(2) 0.04286(2) 0.86672(2) 0.01337(7) Uani 1 1 d . . . . .
O1B O 0.38445(9) 0.11347(8) 0.77712(5) 0.01606(19) Uani 1 1 d . . . . .
O2B O 0.08683(9) 0.01609(9) 0.89877(6) 0.0188(2) Uani 1 1 d . . . . .
O3B O 0.33276(9) -0.07152(9) 0.91909(6) 0.0211(2) Uani 1 1 d . . . . .
O4B O 0.25610(9) 0.16543(9) 0.91042(6) 0.0226(2) Uani 1 1 d . . . . .
O5B O 0.75185(9) 0.14304(9) 0.57764(6) 0.0186(2) Uani 1 1 d D . . . .
H2O H 0.7665(17) 0.1980(13) 0.6026(10) 0.028 Uiso 1 1 d D U . . .
O6B O -0.19919(10) -0.43151(10) 0.84878(7) 0.0285(2) Uani 1 1 d . . . . .
O7B O -0.02745(10) -0.44444(9) 0.76276(7) 0.0263(2) Uani 1 1 d . . . . .
N1B N 0.22168(10) -0.06596(9) 0.78086(6) 0.0138(2) Uani 1 1 d . . . . .
N2B N -0.09410(11) -0.39364(11) 0.81405(7) 0.0197(2) Uani 1 1 d . . . . .
C1B C 0.45333(12) 0.07014(11) 0.71554(7) 0.0136(3) Uani 1 1 d . . . . .
C2B C 0.41136(12) -0.02636(11) 0.68270(8) 0.0146(3) Uani 1 1 d . . . . .
C3B C 0.48916(13) -0.06214(12) 0.61475(8) 0.0166(3) Uani 1 1 d . . . . .
H3B H 0.461880 -0.125798 0.591688 0.020 Uiso 1 1 calc R U . . .
C4B C 0.60261(13) -0.00783(12) 0.58118(8) 0.0167(3) Uani 1 1 d . . . . .
H4B H 0.654173 -0.035156 0.536459 0.020 Uiso 1 1 calc R U . . .
C5B C 0.64194(12) 0.08913(12) 0.61383(8) 0.0148(3) Uani 1 1 d . . . . .
C6B C 0.56764(12) 0.12718(12) 0.68010(8) 0.0152(3) Uani 1 1 d . . . . .
H6B H 0.594818 0.192701 0.701590 0.018 Uiso 1 1 calc R U . . .
C7B C 0.29275(12) -0.08385(11) 0.71462(8) 0.0150(3) Uani 1 1 d . . . . .
H7B H 0.264188 -0.138643 0.685449 0.018 Uiso 1 1 calc R U . . .
C8B C 0.10758(12) -0.12926(12) 0.81278(8) 0.0144(3) Uani 1 1 d . . . . .
C9B C 0.03934(12) -0.07973(12) 0.87845(8) 0.0164(3) Uani 1 1 d . . . . .
C10B C -0.07352(13) -0.13292(13) 0.92095(8) 0.0197(3) Uani 1 1 d . . . . .
H10B H -0.119757 -0.099065 0.964801 0.024 Uiso 1 1 calc R U . . .
C11B C -0.11766(13) -0.23504(13) 0.89893(8) 0.0197(3) Uani 1 1 d . . . . .
H11B H -0.194427 -0.271953 0.927373 0.024 Uiso 1 1 calc R U . . .
C12B C -0.04837(13) -0.28318(12) 0.83461(8) 0.0172(3) Uani 1 1 d . . . . .
C13B C 0.06412(12) -0.23224(12) 0.79056(8) 0.0156(3) Uani 1 1 d . . . . .
H13B H 0.109621 -0.266770 0.746787 0.019 Uiso 1 1 calc R U . . .
N3A N 0.77006(10) 0.57570(10) 0.40533(7) 0.0152(2) Uani 1 1 d D . . . .
H1N H 0.7693(15) 0.5466(14) 0.4559(6) 0.018 Uiso 1 1 d D U . . .
C14A C 0.65446(12) 0.65863(12) 0.40383(8) 0.0171(3) Uani 1 1 d . . . . .
H14A H 0.578458 0.607695 0.424870 0.020 Uiso 1 1 calc R U . . .
H14B H 0.651348 0.697393 0.347941 0.020 Uiso 1 1 calc R U . . .
C15A C 0.65335(13) 0.75988(12) 0.45313(8) 0.0195(3) Uani 1 1 d . . . . .
H15A H 0.665325 0.722281 0.507081 0.029 Uiso 1 1 calc R U . . .
H15B H 0.572391 0.805191 0.456171 0.029 Uiso 1 1 calc R U . . .
H15C H 0.721610 0.817596 0.428002 0.029 Uiso 1 1 calc R U . . .
C16A C 0.89253(13) 0.64430(13) 0.37384(9) 0.0202(3) Uani 1 1 d . . . . .
H16A H 0.898679 0.706323 0.407873 0.024 Uiso 1 1 calc R U . . .
H16B H 0.963672 0.584166 0.378205 0.024 Uiso 1 1 calc R U . . .
C17A C 0.90524(15) 0.71004(14) 0.28813(9) 0.0255(3) Uani 1 1 d . . . . .
H17A H 0.898191 0.649570 0.254008 0.038 Uiso 1 1 calc R U . . .
H17B H 0.987467 0.749578 0.270997 0.038 Uiso 1 1 calc R U . . .
H17C H 0.838316 0.773610 0.283821 0.038 Uiso 1 1 calc R U . . .
C18A C 0.76440(14) 0.46853(12) 0.36271(8) 0.0204(3) Uani 1 1 d . . . . .
H18A H 0.847864 0.425925 0.356028 0.025 Uiso 1 1 calc R U . . .
H18B H 0.746527 0.501558 0.308776 0.025 Uiso 1 1 calc R U . . .
C19A C 0.66551(15) 0.37426(13) 0.40590(10) 0.0267(3) Uani 1 1 d . . . . .
H19A H 0.686170 0.336131 0.457714 0.040 Uiso 1 1 calc R U . . .
H19B H 0.663649 0.309711 0.373755 0.040 Uiso 1 1 calc R U . . .
H19C H 0.582800 0.416017 0.414164 0.040 Uiso 1 1 calc R U . . .
N3B N 0.32917(11) -0.21506(11) 1.07018(7) 0.0182(2) Uani 1 1 d D . . . .
H2N H 0.3229(16) -0.1653(13) 1.0250(7) 0.022 Uiso 1 1 d D U . . .
C14B C 0.40553(14) -0.15083(13) 1.11419(9) 0.0214(3) Uani 1 1 d . . . . .
H14C H 0.494634 -0.149404 1.086640 0.026 Uiso 1 1 calc R U . . .
H14D H 0.401679 -0.198872 1.168843 0.026 Uiso 1 1 calc R U . . .
C15B C 0.35930(14) -0.01872(14) 1.11940(9) 0.0250(3) Uani 1 1 d . . . . .
H15D H 0.351309 0.025911 1.066098 0.038 Uiso 1 1 calc R U . . .
H15E H 0.419626 0.023613 1.140427 0.038 Uiso 1 1 calc R U . . .
H15F H 0.277069 -0.020283 1.155056 0.038 Uiso 1 1 calc R U . . .
C16B C 0.19739(14) -0.23855(15) 1.11680(9) 0.0258(3) Uani 1 1 d . . . . .
H16C H 0.164212 -0.162903 1.138180 0.031 Uiso 1 1 calc R U . . .
H16D H 0.200222 -0.306750 1.162721 0.031 Uiso 1 1 calc R U . . .
C17B C 0.10898(14) -0.27275(16) 1.06693(10) 0.0311(4) Uani 1 1 d . . . . .
H17D H 0.114657 -0.211370 1.017564 0.047 Uiso 1 1 calc R U . . .
H17E H 0.022473 -0.273761 1.097070 0.047 Uiso 1 1 calc R U . . .
H17F H 0.132421 -0.355313 1.053792 0.047 Uiso 1 1 calc R U . . .
C18B C 0.39314(14) -0.33389(13) 1.04954(9) 0.0213(3) Uani 1 1 d . . . . .
H18C H 0.337668 -0.375864 1.023753 0.026 Uiso 1 1 calc R U . . .
H18D H 0.405085 -0.389974 1.099407 0.026 Uiso 1 1 calc R U . . .
C19B C 0.51970(14) -0.31283(13) 0.99434(9) 0.0237(3) Uani 1 1 d . . . . .
H19D H 0.510828 -0.247929 0.948467 0.035 Uiso 1 1 calc R U . . .
H19E H 0.550003 -0.390266 0.975600 0.035 Uiso 1 1 calc R U . . .
H19F H 0.580165 -0.286683 1.023234 0.035 Uiso 1 1 calc R U . . .

loop_
_atom_site_aniso_label
_atom_site_aniso_U_11
_atom_site_aniso_U_22
_atom_site_aniso_U_33
_atom_site_aniso_U_23
_atom_site_aniso_U_13
_atom_site_aniso_U_12
V1 0.01294(12) 0.01110(12) 0.01409(12) -0.00248(8) 0.00225(9) -0.00209(8)
O1A 0.0186(5) 0.0134(4) 0.0193(5) -0.0025(4) 0.0050(4) -0.0013(4)
O2A 0.0179(5) 0.0142(4) 0.0225(5) -0.0053(4) 0.0063(4) -0.0042(4)
O3A 0.0217(5) 0.0267(5) 0.0195(5) -0.0021(4) -0.0022(4) -0.0065(4)
O4A 0.0165(5) 0.0153(5) 0.0289(5) -0.0040(4) 0.0034(4) -0.0021(4)
O5A 0.0154(5) 0.0221(5) 0.0269(5) -0.0032(4) 0.0057(4) -0.0043(4)
O6A 0.0258(6) 0.0269(5) 0.0349(6) -0.0067(5) 0.0006(5) -0.0149(4)
O7A 0.0258(5) 0.0219(5) 0.0267(5) -0.0089(4) -0.0029(4) -0.0030(4)
N1A 0.0140(5) 0.0128(5) 0.0146(5) -0.0005(4) -0.0006(4) -0.0018(4)
N2A 0.0203(6) 0.0179(6) 0.0210(6) -0.0004(5) -0.0062(5) -0.0041(5)
C1A 0.0146(6) 0.0164(6) 0.0116(6) -0.0017(5) -0.0012(5) 0.0003(5)
C2A 0.0148(6) 0.0157(6) 0.0137(6) -0.0018(5) -0.0020(5) 0.0002(5)
C3A 0.0175(7) 0.0154(6) 0.0170(6) -0.0028(5) -0.0027(5) 0.0015(5)
C4A 0.0148(6) 0.0202(7) 0.0166(6) -0.0037(5) -0.0003(5) 0.0031(5)
C5A 0.0135(6) 0.0216(7) 0.0141(6) -0.0002(5) -0.0017(5) -0.0021(5)
C6A 0.0173(6) 0.0150(6) 0.0152(6) -0.0010(5) -0.0020(5) -0.0020(5)
C7A 0.0163(6) 0.0129(6) 0.0155(6) -0.0024(5) -0.0030(5) 0.0002(5)
C8A 0.0126(6) 0.0137(6) 0.0154(6) 0.0010(5) -0.0021(5) -0.0021(5)
C9A 0.0151(6) 0.0142(6) 0.0172(6) -0.0002(5) -0.0021(5) -0.0016(5)
C10A 0.0163(7) 0.0196(7) 0.0180(7) -0.0023(5) 0.0014(5) -0.0022(5)
C11A 0.0155(6) 0.0201(7) 0.0186(7) 0.0015(5) -0.0018(5) -0.0052(5)
C12A 0.0181(7) 0.0136(6) 0.0194(7) -0.0003(5) -0.0061(5) -0.0030(5)
C13A 0.0155(6) 0.0163(6) 0.0157(6) -0.0018(5) -0.0024(5) 0.0007(5)
V2 0.01456(12) 0.01395(12) 0.01052(12) -0.00305(9) 0.00200(9) -0.00325(8)
O1B 0.0176(5) 0.0160(4) 0.0133(4) -0.0047(3) 0.0034(4) -0.0038(4)
O2B 0.0159(5) 0.0209(5) 0.0194(5) -0.0082(4) 0.0024(4) -0.0022(4)
O3B 0.0208(5) 0.0236(5) 0.0175(5) 0.0005(4) -0.0030(4) -0.0036(4)
O4B 0.0253(5) 0.0216(5) 0.0185(5) -0.0080(4) 0.0085(4) -0.0096(4)
O5B 0.0152(5) 0.0191(5) 0.0196(5) -0.0055(4) 0.0048(4) -0.0054(4)
O6B 0.0207(5) 0.0335(6) 0.0301(6) -0.0046(5) 0.0011(4) -0.0139(4)
O7B 0.0242(5) 0.0225(5) 0.0321(6) -0.0102(4) 0.0010(4) -0.0031(4)
N1B 0.0131(5) 0.0126(5) 0.0145(5) -0.0016(4) 0.0000(4) -0.0006(4)
N2B 0.0176(6) 0.0201(6) 0.0206(6) 0.0001(5) -0.0036(5) -0.0043(5)
C1B 0.0153(6) 0.0137(6) 0.0103(6) -0.0005(5) -0.0004(5) 0.0011(5)
C2B 0.0151(6) 0.0130(6) 0.0139(6) -0.0011(5) 0.0002(5) -0.0008(5)
C3B 0.0200(7) 0.0130(6) 0.0167(6) -0.0050(5) -0.0004(5) -0.0014(5)
C4B 0.0170(6) 0.0165(6) 0.0149(6) -0.0044(5) 0.0026(5) 0.0011(5)
C5B 0.0132(6) 0.0144(6) 0.0146(6) 0.0006(5) -0.0001(5) -0.0004(5)
C6B 0.0166(6) 0.0144(6) 0.0143(6) -0.0022(5) -0.0015(5) -0.0026(5)
C7B 0.0165(6) 0.0125(6) 0.0156(6) -0.0031(5) -0.0012(5) -0.0006(5)
C8B 0.0117(6) 0.0153(6) 0.0146(6) -0.0001(5) -0.0011(5) -0.0001(5)
C9B 0.0152(6) 0.0172(6) 0.0164(6) -0.0025(5) -0.0025(5) 0.0010(5)
C10B 0.0141(6) 0.0276(7) 0.0159(6) -0.0053(5) 0.0021(5) 0.0001(5)
C11B 0.0127(6) 0.0263(7) 0.0178(7) -0.0005(5) 0.0002(5) -0.0040(5)
C12B 0.0161(6) 0.0178(6) 0.0178(7) -0.0009(5) -0.0048(5) -0.0023(5)
C13B 0.0136(6) 0.0173(6) 0.0145(6) -0.0015(5) -0.0009(5) 0.0009(5)
N3A 0.0162(6) 0.0150(5) 0.0139(5) -0.0032(4) -0.0016(4) 0.0007(4)
C14A 0.0143(6) 0.0167(6) 0.0203(7) -0.0044(5) -0.0028(5) 0.0013(5)
C15A 0.0210(7) 0.0162(6) 0.0211(7) -0.0053(5) -0.0021(5) 0.0020(5)
C16A 0.0139(6) 0.0221(7) 0.0251(7) -0.0074(6) -0.0013(5) -0.0020(5)
C17A 0.0265(8) 0.0228(7) 0.0246(8) -0.0052(6) 0.0043(6) -0.0070(6)
C18A 0.0241(7) 0.0167(6) 0.0211(7) -0.0085(5) -0.0009(6) 0.0004(5)
C19A 0.0305(8) 0.0177(7) 0.0319(8) -0.0105(6) 0.0016(6) -0.0044(6)
N3B 0.0168(6) 0.0199(6) 0.0172(6) -0.0002(5) -0.0033(5) -0.0030(4)
C14B 0.0204(7) 0.0239(7) 0.0216(7) -0.0052(6) -0.0068(6) -0.0017(5)
C15B 0.0226(7) 0.0236(7) 0.0298(8) -0.0061(6) -0.0057(6) -0.0011(6)
C16B 0.0185(7) 0.0332(8) 0.0227(7) -0.0018(6) 0.0018(6) -0.0059(6)
C17B 0.0188(7) 0.0395(9) 0.0329(9) 0.0002(7) -0.0040(6) -0.0076(6)
C18B 0.0229(7) 0.0178(7) 0.0234(7) -0.0023(5) -0.0054(6) -0.0022(5)
C19B 0.0232(7) 0.0222(7) 0.0253(7) -0.0058(6) -0.0029(6) 0.0005(6)

loop_
_atom_type_symbol
_atom_type_description
_atom_type_scat_dispersion_real
_atom_type_scat_dispersion_imag
_atom_type_scat_source
C C 0.0181 0.0091 'International Tables Vol C Tables 4.2.6.8 and 6.1.1.4'
H H 0.0000 0.0000 'International Tables Vol C Tables 4.2.6.8 and 6.1.1.4'
N N 0.0311 0.0180 'International Tables Vol C Tables 4.2.6.8 and 6.1.1.4'
O O 0.0492 0.0322 'International Tables Vol C Tables 4.2.6.8 and 6.1.1.4'
V V 0.0687 2.1097 'International Tables Vol C Tables 4.2.6.8 and 6.1.1.4'

loop_
_geom_angle_atom_site_label_1
_geom_angle_atom_site_label_2
_geom_angle_atom_site_label_3
_geom_angle
_geom_angle_site_symmetry_1
_geom_angle_site_symmetry_3
_geom_angle_publ_flag
O3A V1 O4A 109.05(5) . . ?
O3A V1 O1A 101.26(5) . . ?
O4A V1 O1A 95.22(4) . . ?
O3A V1 O2A 97.68(5) . . ?
O4A V1 O2A 93.25(4) . . ?
O1A V1 O2A 155.41(4) . . ?
O3A V1 N1A 110.57(5) . . ?
O4A V1 N1A 140.02(5) . . ?
O1A V1 N1A 82.32(4) . . ?
O2A V1 N1A 76.40(4) . . ?
C1A O1A V1 133.25(8) . . ?
C9A O2A V1 120.48(8) . . ?
C5A O5A H1O 106.9(14) . . ?
C7A N1A C8A 120.24(11) . . ?
C7A N1A V1 126.42(9) . . ?
C8A N1A V1 113.07(8) . . ?
O7A N2A O6A 123.16(12) . . ?
O7A N2A C12A 118.70(11) . . ?
O6A N2A C12A 118.12(12) . . ?
O1A C1A C6A 118.60(11) . . ?
O1A C1A C2A 122.05(12) . . ?
C6A C1A C2A 119.25(12) . . ?
C3A C2A C7A 119.46(12) . . ?
C3A C2A C1A 118.80(12) . . ?
C7A C2A C1A 121.69(12) . . ?
C4A C3A C2A 121.73(12) . . ?
C4A C3A H3A 119.1 . . ?
C2A C3A H3A 119.1 . . ?
C3A C4A C5A 119.08(12) . . ?
C3A C4A H4A 120.5 . . ?
C5A C4A H4A 120.5 . . ?
O5A C5A C6A 122.24(12) . . ?
O5A C5A C4A 117.02(12) . . ?
C6A C5A C4A 120.74(12) . . ?
C5A C6A C1A 120.38(12) . . ?
C5A C6A H6A 119.8 . . ?
C1A C6A H6A 119.8 . . ?
N1A C7A C2A 125.21(12) . . ?
N1A C7A H7A 117.4 . . ?
C2A C7A H7A 117.4 . . ?
C13A C8A C9A 120.82(12) . . ?
C13A C8A N1A 127.11(12) . . ?
C9A C8A N1A 112.00(11) . . ?
O2A C9A C10A 122.58(12) . . ?
O2A C9A C8A 117.82(11) . . ?
C10A C9A C8A 119.59(12) . . ?
C11A C10A C9A 119.72(13) . . ?
C11A C10A H10A 120.1 . . ?
C9A C10A H10A 120.1 . . ?
C10A C11A C12A 119.25(12) . . ?
C10A C11A H11A 120.4 . . ?
C12A C11A H11A 120.4 . . ?
C13A C12A C11A 122.58(12) . . ?
C13A C12A N2A 118.30(12) . . ?
C11A C12A N2A 119.06(12) . . ?
C8A C13A C12A 117.96(12) . . ?
C8A C13A H13A 121.0 . . ?
C12A C13A H13A 121.0 . . ?
O3B V2 O4B 108.51(5) . . ?
O3B V2 O1B 108.52(5) . . ?
O4B V2 O1B 94.17(4) . . ?
O3B V2 O2B 105.96(5) . . ?
O4B V2 O2B 92.36(4) . . ?
O1B V2 O2B 140.66(4) . . ?
O3B V2 N1B 95.90(5) . . ?
O4B V2 N1B 155.17(5) . . ?
O1B V2 N1B 81.95(4) . . ?
O2B V2 N1B 76.20(4) . . ?
C1B O1B V2 134.19(8) . . ?
C9B O2B V2 118.34(8) . . ?
C5B O5B H2O 109.2(13) . . ?
C7B N1B C8B 122.54(11) . . ?
C7B N1B V2 127.43(9) . . ?
C8B N1B V2 109.63(8) . . ?
O7B N2B O6B 122.84(12) . . ?
O7B N2B C12B 118.99(11) . . ?
O6B N2B C12B 118.17(12) . . ?
O1B C1B C6B 117.82(11) . . ?
O1B C1B C2B 122.28(11) . . ?
C6B C1B C2B 119.81(12) . . ?
C3B C2B C1B 117.98(12) . . ?
C3B C2B C7B 120.05(12) . . ?
C1B C2B C7B 121.93(12) . . ?
C4B C3B C2B 122.05(12) . . ?
C4B C3B H3B 119.0 . . ?
C2B C3B H3B 119.0 . . ?
C3B C4B C5B 119.20(12) . . ?
C3B C4B H4B 120.4 . . ?
C5B C4B H4B 120.4 . . ?
O5B C5B C6B 122.20(12) . . ?
O5B C5B C4B 117.51(11) . . ?
C6B C5B C4B 120.28(12) . . ?
C5B C6B C1B 120.65(12) . . ?
C5B C6B H6B 119.7 . . ?
C1B C6B H6B 119.7 . . ?
N1B C7B C2B 124.05(12) . . ?
N1B C7B H7B 118.0 . . ?
C2B C7B H7B 118.0 . . ?
C13B C8B C9B 120.42(12) . . ?
C13B C8B N1B 128.35(12) . . ?
C9B C8B N1B 111.10(11) . . ?
O2B C9B C10B 121.69(12) . . ?
O2B C9B C8B 118.07(12) . . ?
C10B C9B C8B 120.23(12) . . ?
C11B C10B C9B 119.66(13) . . ?
C11B C10B H10B 120.2 . . ?
C9B C10B H10B 120.2 . . ?
C10B C11B C12B 119.21(12) . . ?
C10B C11B H11B 120.4 . . ?
C12B C11B H11B 120.4 . . ?
C11B C12B C13B 122.76(12) . . ?
C11B C12B N2B 118.42(12) . . ?
C13B C12B N2B 118.81(12) . . ?
C8B C13B C12B 117.72(12) . . ?
C8B C13B H13B 121.1 . . ?
C12B C13B H13B 121.1 . . ?
C18A N3A C14A 111.46(10) . . ?
C18A N3A C16A 110.83(10) . . ?
C14A N3A C16A 113.72(10) . . ?
C18A N3A H1N 108.9(11) . . ?
C14A N3A H1N 105.1(11) . . ?
C16A N3A H1N 106.4(11) . . ?
N3A C14A C15A 111.92(11) . . ?
N3A C14A H14A 109.2 . . ?
C15A C14A H14A 109.2 . . ?
N3A C14A H14B 109.2 . . ?
C15A C14A H14B 109.2 . . ?
H14A C14A H14B 107.9 . . ?
C14A C15A H15A 109.5 . . ?
C14A C15A H15B 109.5 . . ?
H15A C15A H15B 109.5 . . ?
C14A C15A H15C 109.5 . . ?
H15A C15A H15C 109.5 . . ?
H15B C15A H15C 109.5 . . ?
C17A C16A N3A 113.70(11) . . ?
C17A C16A H16A 108.8 . . ?
N3A C16A H16A 108.8 . . ?
C17A C16A H16B 108.8 . . ?
N3A C16A H16B 108.8 . . ?
H16A C16A H16B 107.7 . . ?
C16A C17A H17A 109.5 . . ?
C16A C17A H17B 109.5 . . ?
H17A C17A H17B 109.5 . . ?
C16A C17A H17C 109.5 . . ?
H17A C17A H17C 109.5 . . ?
H17B C17A H17C 109.5 . . ?
N3A C18A C19A 113.63(11) . . ?
N3A C18A H18A 108.8 . . ?
C19A C18A H18A 108.8 . . ?
N3A C18A H18B 108.8 . . ?
C19A C18A H18B 108.8 . . ?
H18A C18A H18B 107.7 . . ?
C18A C19A H19A 109.5 . . ?
C18A C19A H19B 109.5 . . ?
H19A C19A H19B 109.5 . . ?
C18A C19A H19C 109.5 . . ?
H19A C19A H19C 109.5 . . ?
H19B C19A H19C 109.5 . . ?
C14B N3B C16B 111.23(11) . . ?
C14B N3B C18B 111.47(11) . . ?
C16B N3B C18B 111.16(11) . . ?
C14B N3B H2N 108.0(11) . . ?
C16B N3B H2N 107.4(11) . . ?
C18B N3B H2N 107.4(11) . . ?
N3B C14B C15B 112.49(12) . . ?
N3B C14B H14C 109.1 . . ?
C15B C14B H14C 109.1 . . ?
N3B C14B H14D 109.1 . . ?
C15B C14B H14D 109.1 . . ?
H14C C14B H14D 107.8 . . ?
C14B C15B H15D 109.5 . . ?
C14B C15B H15E 109.5 . . ?
H15D C15B H15E 109.5 . . ?
C14B C15B H15F 109.5 . . ?
H15D C15B H15F 109.5 . . ?
H15E C15B H15F 109.5 . . ?
N3B C16B C17B 112.69(12) . . ?
N3B C16B H16C 109.1 . . ?
C17B C16B H16C 109.1 . . ?
N3B C16B H16D 109.1 . . ?
C17B C16B H16D 109.1 . . ?
H16C C16B H16D 107.8 . . ?
C16B C17B H17D 109.5 . . ?
C16B C17B H17E 109.5 . . ?
H17D C17B H17E 109.5 . . ?
C16B C17B H17F 109.5 . . ?
H17D C17B H17F 109.5 . . ?
H17E C17B H17F 109.5 . . ?
N3B C18B C19B 113.04(11) . . ?
N3B C18B H18C 109.0 . . ?
C19B C18B H18C 109.0 . . ?
N3B C18B H18D 109.0 . . ?
C19B C18B H18D 109.0 . . ?
H18C C18B H18D 107.8 . . ?
C18B C19B H19D 109.5 . . ?
C18B C19B H19E 109.5 . . ?
H19D C19B H19E 109.5 . . ?
C18B C19B H19F 109.5 . . ?
H19D C19B H19F 109.5 . . ?
H19E C19B H19F 109.5 . . ?

loop_
_geom_bond_atom_site_label_1
_geom_bond_atom_site_label_2
_geom_bond_distance
_geom_bond_site_symmetry_2
_geom_bond_publ_flag
V1 O3A 1.6219(10) . ?
V1 O4A 1.6463(9) . ?
V1 O1A 1.9152(9) . ?
V1 O2A 1.9735(9) . ?
V1 N1A 2.1658(11) . ?
O1A C1A 1.3200(16) . ?
O2A C9A 1.3216(16) . ?
O5A C5A 1.3462(16) . ?
O5A H1O 0.836(9) . ?
O6A N2A 1.2342(16) . ?
O7A N2A 1.2307(16) . ?
N1A C7A 1.3033(17) . ?
N1A C8A 1.4159(16) . ?
N2A C12A 1.4543(17) . ?
C1A C6A 1.4017(18) . ?
C1A C2A 1.4212(18) . ?
C2A C3A 1.4136(19) . ?
C2A C7A 1.4189(18) . ?
C3A C4A 1.3706(19) . ?
C3A H3A 0.9500 . ?
C4A C5A 1.411(2) . ?
C4A H4A 0.9500 . ?
C5A C6A 1.3901(19) . ?
C6A H6A 0.9500 . ?
C7A H7A 0.9500 . ?
C8A C13A 1.3859(19) . ?
C8A C9A 1.4128(19) . ?
C9A C10A 1.4010(19) . ?
C10A C11A 1.387(2) . ?
C10A H10A 0.9500 . ?
C11A C12A 1.390(2) . ?
C11A H11A 0.9500 . ?
C12A C13A 1.3878(19) . ?
C13A H13A 0.9500 . ?
V2 O3B 1.6356(10) . ?
V2 O4B 1.6473(10) . ?
V2 O1B 1.8942(9) . ?
V2 O2B 1.9191(9) . ?
V2 N1B 2.1968(11) . ?
O1B C1B 1.3272(16) . ?
O2B C9B 1.3235(16) . ?
O5B C5B 1.3454(16) . ?
O5B H2O 0.840(9) . ?
O6B N2B 1.2346(16) . ?
O7B N2B 1.2292(16) . ?
N1B C7B 1.2942(17) . ?
N1B C8B 1.4144(16) . ?
N2B C12B 1.4573(17) . ?
C1B C6B 1.3959(18) . ?
C1B C2B 1.4206(18) . ?
C2B C3B 1.4147(18) . ?
C2B C7B 1.4272(18) . ?
C3B C4B 1.3701(19) . ?
C3B H3B 0.9500 . ?
C4B C5B 1.4106(19) . ?
C4B H4B 0.9500 . ?
C5B C6B 1.3869(19) . ?
C6B H6B 0.9500 . ?
C7B H7B 0.9500 . ?
C8B C13B 1.3877(19) . ?
C8B C9B 1.4124(19) . ?
C9B C10B 1.3955(19) . ?
C10B C11B 1.381(2) . ?
C10B H10B 0.9500 . ?
C11B C12B 1.391(2) . ?
C11B H11B 0.9500 . ?
C12B C13B 1.3915(19) . ?
C13B H13B 0.9500 . ?
N3A C18A 1.5060(17) . ?
N3A C14A 1.5062(16) . ?
N3A C16A 1.5159(17) . ?
N3A H1N 0.875(9) . ?
C14A C15A 1.5167(18) . ?
C14A H14A 0.9900 . ?
C14A H14B 0.9900 . ?
C15A H15A 0.9800 . ?
C15A H15B 0.9800 . ?
C15A H15C 0.9800 . ?
C16A C17A 1.511(2) . ?
C16A H16A 0.9900 . ?
C16A H16B 0.9900 . ?
C17A H17A 0.9800 . ?
C17A H17B 0.9800 . ?
C17A H17C 0.9800 . ?
C18A C19A 1.516(2) . ?
C18A H18A 0.9900 . ?
C18A H18B 0.9900 . ?
C19A H19A 0.9800 . ?
C19A H19B 0.9800 . ?
C19A H19C 0.9800 . ?
N3B C14B 1.5042(17) . ?
N3B C16B 1.5079(18) . ?
N3B C18B 1.5081(18) . ?
N3B H2N 0.879(9) . ?
C14B C15B 1.516(2) . ?
C14B H14C 0.9900 . ?
C14B H14D 0.9900 . ?
C15B H15D 0.9800 . ?
C15B H15E 0.9800 . ?
C15B H15F 0.9800 . ?
C16B C17B 1.510(2) . ?
C16B H16C 0.9900 . ?
C16B H16D 0.9900 . ?
C17B H17D 0.9800 . ?
C17B H17E 0.9800 . ?
C17B H17F 0.9800 . ?
C18B C19B 1.515(2) . ?
C18B H18C 0.9900 . ?
C18B H18D 0.9900 . ?
C19B H19D 0.9800 . ?
C19B H19E 0.9800 . ?
C19B H19F 0.9800 . ?

loop_
_geom_torsion_atom_site_label_1
_geom_torsion_atom_site_label_2
_geom_torsion_atom_site_label_3
_geom_torsion_atom_site_label_4
_geom_torsion
_geom_torsion_site_symmetry_1
_geom_torsion_site_symmetry_2
_geom_torsion_site_symmetry_3
_geom_torsion_site_symmetry_4
_geom_torsion_publ_flag
V1 O1A C1A C6A 152.01(10) . . . . ?
V1 O1A C1A C2A -31.57(19) . . . . ?
O1A C1A C2A C3A -175.16(12) . . . . ?
C6A C1A C2A C3A 1.24(18) . . . . ?
O1A C1A C2A C7A 2.21(19) . . . . ?
C6A C1A C2A C7A 178.61(12) . . . . ?
C7A C2A C3A C4A -178.35(12) . . . . ?
C1A C2A C3A C4A -0.91(19) . . . . ?
C2A C3A C4A C5A 0.7(2) . . . . ?
C3A C4A C5A O5A 178.61(12) . . . . ?
C3A C4A C5A C6A -0.8(2) . . . . ?
O5A C5A C6A C1A -178.21(12) . . . . ?
C4A C5A C6A C1A 1.2(2) . . . . ?
O1A C1A C6A C5A 175.15(12) . . . . ?
C2A C1A C6A C5A -1.38(19) . . . . ?
C8A N1A C7A C2A -177.10(12) . . . . ?
V1 N1A C7A C2A 9.26(19) . . . . ?
C3A C2A C7A N1A -176.35(12) . . . . ?
C1A C2A C7A N1A 6.3(2) . . . . ?
C7A N1A C8A C13A 12.65(19) . . . . ?
V1 N1A C8A C13A -172.91(11) . . . . ?
C7A N1A C8A C9A -170.20(11) . . . . ?
V1 N1A C8A C9A 4.24(13) . . . . ?
V1 O2A C9A C10A 176.53(10) . . . . ?
V1 O2A C9A C8A -2.42(16) . . . . ?
C13A C8A C9A O2A 175.83(12) . . . . ?
N1A C8A C9A O2A -1.53(17) . . . . ?
C13A C8A C9A C10A -3.14(19) . . . . ?
N1A C8A C9A C10A 179.50(11) . . . . ?
O2A C9A C10A C11A -176.40(12) . . . . ?
C8A C9A C10A C11A 2.5(2) . . . . ?
C9A C10A C11A C12A -0.3(2) . . . . ?
C10A C11A C12A C13A -1.5(2) . . . . ?
C10A C11A C12A N2A 175.72(12) . . . . ?
O7A N2A C12A C13A -1.58(18) . . . . ?
O6A N2A C12A C13A 177.04(12) . . . . ?
O7A N2A C12A C11A -178.94(12) . . . . ?
O6A N2A C12A C11A -0.32(18) . . . . ?
C9A C8A C13A C12A 1.41(19) . . . . ?
N1A C8A C13A C12A 178.34(12) . . . . ?
C11A C12A C13A C8A 0.9(2) . . . . ?
N2A C12A C13A C8A -176.33(11) . . . . ?
O3B V2 O1B C1B 60.37(12) . . . . ?
O4B V2 O1B C1B 171.48(12) . . . . ?
O2B V2 O1B C1B -89.65(13) . . . . ?
N1B V2 O1B C1B -33.19(11) . . . . ?
V2 O1B C1B C6B -152.72(10) . . . . ?
V2 O1B C1B C2B 30.72(18) . . . . ?
O1B C1B C2B C3B 177.14(11) . . . . ?
C6B C1B C2B C3B 0.65(18) . . . . ?
O1B C1B C2B C7B -0.75(19) . . . . ?
C6B C1B C2B C7B -177.24(12) . . . . ?
C1B C2B C3B C4B 0.81(19) . . . . ?
C7B C2B C3B C4B 178.73(12) . . . . ?
C2B C3B C4B C5B -1.8(2) . . . . ?
C3B C4B C5B O5B -177.80(12) . . . . ?
C3B C4B C5B C6B 1.28(19) . . . . ?
O5B C5B C6B C1B 179.19(11) . . . . ?
C4B C5B C6B C1B 0.15(19) . . . . ?
O1B C1B C6B C5B -177.76(11) . . . . ?
C2B C1B C6B C5B -1.11(19) . . . . ?
C8B N1B C7B C2B -176.75(11) . . . . ?
V2 N1B C7B C2B -4.79(18) . . . . ?
C3B C2B C7B N1B 172.79(12) . . . . ?
C1B C2B C7B N1B -9.4(2) . . . . ?
C7B N1B C8B C13B 13.1(2) . . . . ?
V2 N1B C8B C13B -160.13(11) . . . . ?
C7B N1B C8B C9B -171.17(12) . . . . ?
V2 N1B C8B C9B 15.59(12) . . . . ?
V2 O2B C9B C10B 156.50(10) . . . . ?
V2 O2B C9B C8B -22.28(15) . . . . ?
C13B C8B C9B O2B 177.89(11) . . . . ?
N1B C8B C9B O2B 1.78(16) . . . . ?
C13B C8B C9B C10B -0.92(19) . . . . ?
N1B C8B C9B C10B -177.03(11) . . . . ?
O2B C9B C10B C11B -178.17(12) . . . . ?
C8B C9B C10B C11B 0.6(2) . . . . ?
C9B C10B C11B C12B 0.1(2) . . . . ?
C10B C11B C12B C13B -0.5(2) . . . . ?
C10B C11B C12B N2B 177.83(12) . . . . ?
O7B N2B C12B C11B -172.65(12) . . . . ?
O6B N2B C12B C11B 7.92(18) . . . . ?
O7B N2B C12B C13B 5.71(18) . . . . ?
O6B N2B C12B C13B -173.72(12) . . . . ?
C9B C8B C13B C12B 0.55(18) . . . . ?
N1B C8B C13B C12B 175.92(12) . . . . ?
C11B C12B C13B C8B 0.14(19) . . . . ?
N2B C12B C13B C8B -178.15(11) . . . . ?
C18A N3A C14A C15A 174.65(11) . . . . ?
C16A N3A C14A C15A -59.19(14) . . . . ?
C18A N3A C16A C17A 66.36(14) . . . . ?
C14A N3A C16A C17A -60.13(15) . . . . ?
C14A N3A C18A C19A -69.21(15) . . . . ?
C16A N3A C18A C19A 163.06(12) . . . . ?
C16B N3B C14B C15B -68.12(15) . . . . ?
C18B N3B C14B C15B 167.20(12) . . . . ?
C14B N3B C16B C17B 165.65(12) . . . . ?
C18B N3B C16B C17B -69.50(16) . . . . ?
C14B N3B C18B C19B -62.18(15) . . . . ?
C16B N3B C18B C19B 173.11(11) . . . . ?
